data_2206495
loop_
_publ_author_name
'Stefan T. Norberg'
'Nobuo Ishizawa'
'Stefan Hoffmann'
'Masahiro Yoshimura'

_publ_section_title
;
 Redetermination of \b-Al~2~TiO~5~ obtained by melt casting
;
_journal_coeditor_code MG6041
_journal_issue 8
_journal_name_full 'Acta Crystallographica Section E'
_journal_page_first i160
_journal_page_last i162
_journal_paper_doi 10.1107/S1600536805021331
_journal_volume 61
_journal_year 2005
_chemical_formula_iupac 'Al2 Ti O5'
_chemical_formula_moiety 'Al2 O5 Ti'
_chemical_formula_structural 'Al2 O5 Ti'
_chemical_formula_sum 'Al2 O5 Ti'
_chemical_formula_weight 181.84
_space_group_IT_number 63
_symmetry_cell_setting orthorhombic
_symmetry_space_group_name_Hall '-C 2c 2'
_symmetry_space_group_name_H-M 'C m c m'
_cell_angle_alpha 90
_cell_angle_beta 90
_cell_angle_gamma 90
_cell_formula_units_Z 4
_cell_length_a 3.605(2)
_cell_length_b 9.445(4)
_cell_length_c 9.653(4)
_cell_measurement_reflns_used 8632
_cell_measurement_temperature 297.0(10)
_cell_measurement_theta_max 30.53
_cell_measurement_theta_min 3.02
_cell_volume 328.7(3)
_computing_cell_refinement RAPID-AUTO
_computing_data_collection 'RAPID-AUTO (Rigaku, 2003)'
_computing_data_reduction
;
RAPID-AUTO (Rigaku 2003), and DIFDAT, SORTRF and ADDREF in Xtal3.7 (Hall
<i>et al.</i>, 2000)
;
_computing_molecular_graphics 'DIAMOND (Brandenburg, 2001), and FOURR, SLANT and CONTRS in Xtal3.7'
_computing_publication_material 'BONDLA, ATABLE and CIFIO in Xtal3.7'
_computing_structure_refinement 'CRYLSQ in Xtal3.7'
_computing_structure_solution 'atomic positions from Morosin & Lynch (1972)'
_diffrn_ambient_temperature 297.0(10)
_diffrn_measured_fraction_theta_full 1.00
_diffrn_measured_fraction_theta_max 1.00
_diffrn_measurement_device_type 'Rigaku R-AXIS RAPID'
_diffrn_measurement_method \w
_diffrn_radiation_monochromator graphite
_diffrn_radiation_source 'normal-focus sealed tube'
_diffrn_radiation_type 'Mo K\a'
_diffrn_radiation_wavelength 0.71073
_diffrn_reflns_av_R_equivalents 0.025
_diffrn_reflns_av_sigmaI/netI 0.02
_diffrn_reflns_limit_h_max 5
_diffrn_reflns_limit_h_min -5
_diffrn_reflns_limit_k_max 13
_diffrn_reflns_limit_k_min -13
_diffrn_reflns_limit_l_max 13
_diffrn_reflns_limit_l_min -13
_diffrn_reflns_number 1774
_diffrn_reflns_theta_full 30.47
_diffrn_reflns_theta_max 30.47
_diffrn_reflns_theta_min 4.22
_diffrn_standards_decay_% 0
_diffrn_standards_interval_count 0
_diffrn_standards_interval_time 0
_diffrn_standards_number 0
_exptl_absorpt_coefficient_mu 3.019
_exptl_absorpt_correction_T_max 0.880
_exptl_absorpt_correction_T_min 0.827
_exptl_absorpt_correction_type gaussian
_exptl_absorpt_process_details '(RAPID-AUTO; Rigaku, 2003)'
_exptl_crystal_colour blue
_exptl_crystal_density_diffrn 3.675
_exptl_crystal_description block
_exptl_crystal_F_000 352
_exptl_crystal_size_max 0.088
_exptl_crystal_size_mid 0.073
_exptl_crystal_size_min 0.055
_refine_diff_density_max 0.91
_refine_diff_density_min -0.73
_refine_ls_extinction_method none
_refine_ls_goodness_of_fit_all 1.093
_refine_ls_goodness_of_fit_ref 1.112
_refine_ls_matrix_type full
_refine_ls_number_constraints 21
_refine_ls_number_parameters 28
_refine_ls_number_reflns 288
_refine_ls_number_restraints 0
_refine_ls_R_factor_all 0.030
_refine_ls_R_factor_gt 0.028
_refine_ls_shift/su_max 0.00019
_refine_ls_shift/su_mean 0.000015
_refine_ls_structure_factor_coef F
_refine_ls_weighting_details 'w = 1/[\s^2^(F) + 0.015(F)]'
_refine_ls_weighting_scheme calc
_refine_ls_wR_factor_all 0.029
_refine_ls_wR_factor_gt 0.028
_refine_ls_wR_factor_ref 0.028
_reflns_number_gt 288
_reflns_number_total 304
_reflns_threshold_expression F>2\s(F)
_cod_data_source_file mg6041.cif
_cod_data_source_block I
_cod_database_code 2206495

loop_
_symmetry_equiv_pos_as_xyz
+x,+y,+z
-x,-y,1/2+z
+x,-y,-z
-x,+y,1/2-z
-x,-y,-z
+x,+y,1/2-z
-x,+y,+z
+x,-y,1/2+z
1/2+x,1/2+y,+z
1/2-x,1/2-y,1/2+z
1/2+x,1/2-y,-z
1/2-x,1/2+y,1/2-z
1/2-x,1/2-y,-z
1/2+x,1/2+y,1/2-z
1/2-x,1/2+y,+z
1/2+x,1/2-y,1/2+z

loop_
_atom_site_label
_atom_site_fract_x
_atom_site_fract_y
_atom_site_fract_z
_atom_site_U_iso_or_equiv
_atom_site_adp_type
_atom_site_occupancy
Ti1 0 0.18547(10) 0.25000 0.0073(4) Uani 0.374(7)
Al1 0 0.18547(10) 0.25000 0.0073(4) Uani 0.626(7)
Ti2 0 0.13551(7) 0.56186(7) 0.0089(3) Uani 0.313(3)
Al2 0 0.13551(7) 0.56186(7) 0.0089(3) Uani 0.687(3)
O1 0 0.7572(3) 0.25000 0.0084(12) Uani 1
O2 0 0.0485(2) 0.1165(2) 0.0089(9) Uani 1
O3 0 0.3125(2) 0.0724(2) 0.0091(9) Uani 1

loop_
_atom_site_aniso_label
_atom_site_aniso_U_11
_atom_site_aniso_U_22
_atom_site_aniso_U_33
_atom_site_aniso_U_12
_atom_site_aniso_U_13
_atom_site_aniso_U_23
Ti1 0.0064(5) 0.0088(5) 0.0069(4) 0 0 0
Al1 0.0064(5) 0.0088(5) 0.0069(4) 0 0 0
Ti2 0.0062(3) 0.0102(4) 0.0102(3) 0 0 -0.0001(2)
Al2 0.0062(3) 0.0102(4) 0.0102(3) 0 0 -0.0001(2)
O1 0.0069(12) 0.0101(12) 0.0082(12) 0 0 0
O2 0.0120(10) 0.0068(8) 0.0080(9) 0 0 -0.0013(7)
O3 0.0059(8) 0.0082(8) 0.0134(10) 0 0 0.0020(7)

loop_
_atom_type_symbol
_atom_type_scat_dispersion_real
_atom_type_scat_dispersion_imag
_atom_type_scat_source
Al 0.056 0.052 'IT Vol C. Table 6.1.1.4  Table 6.1.1.5'
Ti 0.248 0.446 'IT Vol C. Table 6.1.1.4  Table 6.1.1.5'
O 0.008 0.006 'IT Vol C. Table 6.1.1.4  Table 6.1.1.5'

loop_
_geom_angle_atom_site_label_1
_geom_angle_atom_site_label_2
_geom_angle_atom_site_label_3
_geom_angle_site_symmetry_1
_geom_angle_site_symmetry_3
_geom_angle
O2 Ti1 O3 . . 80.09(9)
O2 Ti1 O2 . 4 89.80(10)
O2 Ti1 O3 . 4 169.89(9)
O2 Ti1 O1 . '9 445' 104.42(6)
O2 Ti1 O1 . '9 545' 104.42(6)
O3 Ti1 O2 . 4 169.89(9)
O3 Ti1 O3 . 4 110.03(9)
O3 Ti1 O1 . '9 445' 78.37(5)
O3 Ti1 O1 . '9 545' 78.37(5)
O2 Ti1 O3 4 4 80.09(9)
O2 Ti1 O1 4 '9 445' 104.42(6)
O2 Ti1 O1 4 '9 545' 104.42(6)
O3 Ti1 O1 4 '9 445' 78.37(5)
O3 Ti1 O1 4 '9 545' 78.37(5)
O1 Ti1 O1 '9 445' '9 545' 138.82(13)
O2 Al1 O3 . . 80.09(9)
O2 Al1 O2 . 4 89.80(10)
O2 Al1 O3 . 4 169.89(9)
O2 Al1 O1 . '9 445' 104.42(6)
O2 Al1 O1 . '9 545' 104.42(6)
O3 Al1 O2 . 4 169.89(9)
O3 Al1 O3 . 4 110.03(9)
O3 Al1 O1 . '9 445' 78.37(5)
O3 Al1 O1 . '9 545' 78.37(5)
O2 Al1 O3 4 4 80.09(9)
O2 Al1 O1 4 '9 445' 104.42(6)
O2 Al1 O1 4 '9 545' 104.42(6)
O3 Al1 O1 4 '9 445' 78.37(5)
O3 Al1 O1 4 '9 545' 78.37(5)
O1 Al1 O1 '9 445' '9 545' 138.82(13)
O2 Ti2 O1 2 '2 565' 102.30(10)
O2 Ti2 O2 2 4 81.35(9)
O2 Ti2 O3 2 4 159.08(9)
O2 Ti2 O3 2 '10 455' 103.61(6)
O2 Ti2 O3 2 10 103.61(6)
O1 Ti2 O2 '2 565' 4 176.35(10)
O1 Ti2 O3 '2 565' 4 98.62(10)
O1 Ti2 O3 '2 565' '10 455' 79.90(6)
O1 Ti2 O3 '2 565' 10 79.90(6)
O2 Ti2 O3 4 4 77.73(9)
O2 Ti2 O3 4 '10 455' 99.33(7)
O2 Ti2 O3 4 10 99.33(7)
O3 Ti2 O3 4 '10 455' 79.98(6)
O3 Ti2 O3 4 10 79.98(6)
O3 Ti2 O3 '10 455' 10 148.91(9)
O2 Al2 O1 2 '2 565' 102.30(10)
O2 Al2 O2 2 4 81.35(9)
O2 Al2 O3 2 4 159.08(9)
O2 Al2 O3 2 '10 455' 103.61(6)
O2 Al2 O3 2 10 103.61(6)
O1 Al2 O2 '2 565' 4 176.35(10)
O1 Al2 O3 '2 565' 4 98.62(10)
O1 Al2 O3 '2 565' '10 455' 79.90(6)
O1 Al2 O3 '2 565' 10 79.90(6)
O2 Al2 O3 4 4 77.73(9)
O2 Al2 O3 4 '10 455' 99.33(7)
O2 Al2 O3 4 10 99.33(7)
O3 Al2 O3 4 '10 455' 79.98(6)
O3 Al2 O3 4 10 79.98(6)
O3 Al2 O3 '10 455' 10 148.91(9)

loop_
_geom_bond_atom_site_label_1
_geom_bond_atom_site_label_2
_geom_bond_site_symmetry_2
_geom_bond_distance
Ti1 O2 . 1.826(2)
Ti1 O2 4 1.826(2)
Ti1 O1 '9 445' 1.9253(14)
Ti1 O1 '9 545' 1.9253(14)
Ti1 O3 . 2.093(2)
Ti1 O3 4 2.093(2)
Al1 O2 . 1.826(2)
Al1 O2 4 1.826(2)
Al1 O1 '9 445' 1.9253(14)
Al1 O1 '9 545' 1.9253(14)
Al1 O3 . 2.093(2)
Al1 O3 4 2.093(2)
Ti2 O2 2 1.816(2)
Ti2 O3 10 1.8708(11)
Ti2 O3 '10 455' 1.8708(11)
Ti2 O2 4 1.907(2)
Ti2 O1 '2 565' 2.0799(17)
Ti2 O3 4 2.115(2)
Al2 O2 2 1.816(2)
Al2 O3 10 1.8708(11)
Al2 O3 '10 455' 1.8708(11)
Al2 O2 4 1.907(2)
Al2 O1 '2 565' 2.0799(17)
Al2 O3 4 2.115(2)
